data_7003137
loop_
_publ_author_name
'Hinchliffe, Alan'
'Mair, Francis S.'
'McInnes, Eric J. L.'
'Pritchard, Robin G.'
'Warren, John E.'

_publ_section_title
;
 Light group 13 chloride diazadiene complexes: consequences of varying
 substituent bulk
;
_journal_issue 2
_journal_name_full 'Dalton Transactions'
_journal_page_first 222
_journal_page_last 233
_journal_paper_doi 10.1039/b712911d
_journal_year 2008
_chemical_compound_source 'synthesis as described'
_chemical_formula_moiety 'C26 H36 B1 Cl1 N2'
_chemical_formula_sum 'C26 H36 B Cl N2'
_chemical_formula_weight 422.83
_chemical_name_systematic
;
?
;
_space_group_IT_number 14
_symmetry_cell_setting monoclinic
_symmetry_Int_Tables_number 14
_symmetry_space_group_name_Hall '-P 2yn'
_symmetry_space_group_name_H-M 'P 1 21/n 1'
_atom_sites_solution_hydrogens geom
_atom_sites_solution_primary direct
_atom_sites_solution_secondary difmap
_audit_conform_dict_location ftp://ftp.iucr.org/pub/cif_core.dic
_audit_conform_dict_name cif_core.dic
_audit_conform_dict_version 2.2
_audit_creation_date 2003-02-11T18:05:00-00:00
_audit_creation_method 'WinGX routine CIF_UPDATE'
_cell_angle_alpha 90
_cell_angle_beta 101.0330(10)
_cell_angle_gamma 90
_cell_formula_units_Z 4
_cell_length_a 19.3586(5)
_cell_length_b 6.8550(2)
_cell_length_c 20.0253(5)
_cell_measurement_reflns_used 38737
_cell_measurement_temperature 150(2)
_cell_measurement_theta_max 27.485
_cell_measurement_theta_min 0.998
_cell_measurement_wavelength 0.71073
_cell_volume 2608.30(12)
_computing_cell_refinement 'HKL Scalepack (Otwinowski & Minor 1997)'
_computing_data_collection 'Collect (Nonius BV, 1997-2000)'
_computing_data_reduction 'HKL Denzo and Scalepack (Otwinowski & Minor 1997)'
_computing_molecular_graphics 'Ortep-3 for Windows (Farrugia, 1997)'
_computing_publication_material 'WinGX publication routines (Farrugia, 1999)'
_computing_structure_refinement 'SHELXL-97 (Sheldrick, 1997)'
_computing_structure_solution 'SHELXS-97 (Sheldrick, 1990)'
_diffrn_ambient_temperature 150(2)
_diffrn_detector 'CCD plate'
_diffrn_measured_fraction_theta_full 0.927
_diffrn_measured_fraction_theta_max 0.927
_diffrn_measurement_device '95mm CCD camera on \k-goniostat'
_diffrn_measurement_device_type KappaCCD
_diffrn_measurement_method 'CCD rotation images, thick slices'
_diffrn_orient_matrix_type 'by Nonius Collect from scalepack cell'
_diffrn_orient_matrix_UB_11 -0.90434E-2
_diffrn_orient_matrix_UB_12 0.112894
_diffrn_orient_matrix_UB_13 -0.321127E-1
_diffrn_orient_matrix_UB_21 0.270733E-1
_diffrn_orient_matrix_UB_22 0.872638E-1
_diffrn_orient_matrix_UB_23 0.356919E-1
_diffrn_orient_matrix_UB_31 0.442165E-1
_diffrn_orient_matrix_UB_32 -0.303411E-1
_diffrn_orient_matrix_UB_33 -0.168329E-1
_diffrn_radiation_monochromator graphite
_diffrn_radiation_probe x-ray
_diffrn_radiation_type MoK\a
_diffrn_radiation_wavelength 0.71073
_diffrn_reflns_av_R_equivalents 0.042
_diffrn_reflns_av_unetI/netI 0.0405
_diffrn_reflns_limit_h_max 24
_diffrn_reflns_limit_h_min -24
_diffrn_reflns_limit_k_max 8
_diffrn_reflns_limit_k_min -8
_diffrn_reflns_limit_l_max 24
_diffrn_reflns_limit_l_min -24
_diffrn_reflns_number 15984
_diffrn_reflns_reduction_process
;
Scaled and merged with SORTAV
R.H. Blessing, (1987) Cryst. Rev. 1, 3-58
R.H. Blessing, (1989) J. Appl. Cryst. 22, 396-397
;
_diffrn_reflns_theta_full 26.37
_diffrn_reflns_theta_max 26.37
_diffrn_reflns_theta_min 1.34
_diffrn_source 'Enraf Nonius FR590'
_exptl_absorpt_coefficient_mu 0.16
_exptl_absorpt_correction_T_max 0.9686
_exptl_absorpt_correction_T_min 0.9686
_exptl_absorpt_correction_type multi-scan
_exptl_absorpt_process_details
;
R.H. Blessing, Acta Cryst. (1995), A51, 33-38
;
_exptl_crystal_colour 'Pale Pink'
_exptl_crystal_density_diffrn 1.077
_exptl_crystal_density_method 'not measured'
_exptl_crystal_description prism
_exptl_crystal_F_000 912
_exptl_crystal_size_max 0.2
_exptl_crystal_size_mid 0.2
_exptl_crystal_size_min 0.2
_refine_diff_density_max 0.284
_refine_diff_density_min -0.326
_refine_diff_density_rms 0.049
_refine_ls_extinction_coef 0.0073(11)
_refine_ls_extinction_expression Fc^*^=kFc[1+0.001xFc^2^\l^3^/sin(2\q)]^-1/4^
_refine_ls_extinction_method SHELXL
_refine_ls_goodness_of_fit_ref 1.11
_refine_ls_hydrogen_treatment mixed
_refine_ls_matrix_type full
_refine_ls_number_parameters 412
_refine_ls_number_reflns 4948
_refine_ls_number_restraints 0
_refine_ls_restrained_S_all 1.11
_refine_ls_R_factor_all 0.0798
_refine_ls_R_factor_gt 0.0638
_refine_ls_shift/su_max 0.001
_refine_ls_shift/su_mean 0
_refine_ls_structure_factor_coef Fsqd
_refine_ls_weighting_details 'calc w=1/[\s^2^(Fo^2^)+(0.0474P)^2^+3.0217P] where P=(Fo^2^+2Fc^2^)/3'
_refine_ls_weighting_scheme calc
_refine_ls_wR_factor_gt 0.145
_refine_ls_wR_factor_ref 0.1545
_reflns_number_gt 4085
_reflns_number_total 4948
_reflns_threshold_expression >2sigma(I)
_cod_data_source_file b712911d.txt
_cod_data_source_block 7
_cod_original_sg_symbol_H-M 'P 21/n'
_cod_database_code 7003137

loop_
_symmetry_equiv_pos_as_xyz
'x, y, z'
'-x+1/2, y+1/2, -z+1/2'
'-x, -y, -z'
'x-1/2, -y-1/2, z-1/2'

loop_
_atom_site_label
_atom_site_type_symbol
_atom_site_fract_x
_atom_site_fract_y
_atom_site_fract_z
_atom_site_U_iso_or_equiv
_atom_site_adp_type
_atom_site_occupancy
_atom_site_calc_flag
_atom_site_refinement_flags
_atom_site_disorder_assembly
_atom_site_disorder_group
Cl1 Cl 0.568944(17) 0.53648(5) 0.75485(2) 0.04066(9) Uani 1 d . . .
N1 N 0.53706(5) 0.13160(15) 0.75547(5) 0.0255(3) Uani 1 d . . .
N4 N 0.44191(5) 0.32791(15) 0.75287(5) 0.0270(3) Uani 1 d . . .
B1 B 0.51560(7) 0.3292(2) 0.75473(7) 0.0262(3) Uani 1 d . . .
C2 C 0.47723(6) 0.01543(18) 0.75489(7) 0.0312(3) Uani 1 d . . .
C3 C 0.42119(7) 0.13152(19) 0.75324(7) 0.0324(3) Uani 1 d . . .
C10 C 0.60648(6) 0.04933(17) 0.75855(6) 0.0237(3) Uani 1 d . . .
C11 C 0.62644(7) -0.00835(18) 0.69805(6) 0.0284(3) Uani 1 d . . .
C12 C 0.69371(7) -0.0853(2) 0.70301(7) 0.0355(4) Uani 1 d . . .
C13 C 0.73879(7) -0.1034(2) 0.76456(8) 0.0368(4) Uani 1 d . . .
C14 C 0.71760(7) -0.0480(2) 0.82308(7) 0.0357(4) Uani 1 d . . .
C15 C 0.65083(6) 0.02858(19) 0.82208(6) 0.0283(3) Uani 1 d . . .
C16 C 0.62833(7) 0.0872(2) 0.88770(7) 0.0401(4) Uani 1 d . . .
C17 C 0.66783(10) 0.2689(3) 0.91828(8) 0.0566(5) Uani 1 d . . .
C18 C 0.63749(10) -0.0794(3) 0.93889(8) 0.0614(5) Uani 1 d . . .
C19 C 0.57760(7) 0.0151(2) 0.62919(7) 0.0380(4) Uani 1 d . . .
C20 C 0.58018(11) -0.1586(3) 0.58252(9) 0.0697(6) Uani 1 d . . .
C21 C 0.59395(12) 0.2042(3) 0.59613(9) 0.0733(6) Uani 1 d . . .
C40 C 0.39057(6) 0.48080(17) 0.74469(6) 0.0250(3) Uani 1 d . . .
C41 C 0.35147(6) 0.5163(2) 0.67878(7) 0.0306(3) Uani 1 d . . .
C42 C 0.29784(7) 0.6545(2) 0.67220(7) 0.0364(4) Uani 1 d . . .
C43 C 0.28467(7) 0.75547(19) 0.72776(8) 0.0353(4) Uani 1 d . . .
C44 C 0.32540(7) 0.72418(19) 0.79119(7) 0.0325(3) Uani 1 d . . .
C45 C 0.37920(6) 0.58635(18) 0.80132(6) 0.0272(3) Uani 1 d . . .
C46 C 0.42204(7) 0.5472(2) 0.87192(7) 0.0386(4) Uani 1 d . . .
C47 C 0.38585(10) 0.3942(3) 0.90850(8) 0.0619(5) Uani 1 d . . .
C48 C 0.43598(9) 0.7321(3) 0.91510(8) 0.0568(5) Uani 1 d . . .
C49 C 0.36691(8) 0.4088(3) 0.61695(7) 0.0435(4) Uani 1 d . . .
C50 C 0.38050(12) 0.5501(4) 0.56249(10) 0.0807(7) Uani 1 d . . .
C51 C 0.30834(10) 0.2647(3) 0.58828(9) 0.0672(6) Uani 1 d . . .
H2 H 0.4794(7) -0.132(2) 0.7557(6) 0.027(3) Uiso 1 d . . .
H3 H 0.3726(8) 0.101(2) 0.7492(7) 0.045(4) Uiso 1 d . . .
H12 H 0.7093(7) -0.126(2) 0.6651(7) 0.042(4) Uiso 1 d . . .
H13 H 0.7841(7) -0.149(2) 0.7660(7) 0.040(4) Uiso 1 d . . .
H14 H 0.7473(8) -0.056(2) 0.8657(8) 0.045(4) Uiso 1 d . . .
H16 H 0.5788(8) 0.120(2) 0.8799(7) 0.041(4) Uiso 1 d . . .
H17A H 0.6494(10) 0.297(3) 0.9594(10) 0.079(6) Uiso 1 d . . .
H17B H 0.7186(11) 0.258(3) 0.9292(10) 0.086(7) Uiso 1 d . . .
H17C H 0.6611(9) 0.383(3) 0.8865(9) 0.071(6) Uiso 1 d . . .
H18A H 0.6888(9) -0.120(3) 0.9519(8) 0.059(5) Uiso 1 d . . .
H18B H 0.6187(9) -0.043(3) 0.9790(9) 0.063(5) Uiso 1 d . . .
H18C H 0.6134(9) -0.198(3) 0.9158(9) 0.060(5) Uiso 1 d . . .
H19 H 0.5304(7) 0.017(2) 0.6367(7) 0.032(4) Uiso 1 d . . .
H20A H 0.5474(11) -0.140(3) 0.5425(11) 0.090(7) Uiso 1 d . . .
H20B H 0.6301(16) -0.162(5) 0.5683(15) 0.155(11) Uiso 1 d . . .
H20C H 0.5687(12) -0.276(4) 0.6094(12) 0.105(8) Uiso 1 d . . .
H21A H 0.5598(10) 0.226(3) 0.5519(10) 0.086(7) Uiso 1 d . . .
H21B H 0.6344(9) 0.158(3) 0.5816(9) 0.066(6) Uiso 1 d . . .
H21C H 0.5916(9) 0.310(3) 0.6324(9) 0.061 Uiso 1 d . . .
H42 H 0.2720(7) 0.677(2) 0.6279(7) 0.035(4) Uiso 1 d . . .
H43 H 0.2485(7) 0.841(2) 0.7237(7) 0.038(4) Uiso 1 d . . .
H44 H 0.3144(7) 0.799(2) 0.8274(7) 0.033(4) Uiso 1 d . . .
H46 H 0.4645(8) 0.505(2) 0.8687(7) 0.041(4) Uiso 1 d . . .
H47A H 0.4146(11) 0.369(3) 0.9543(11) 0.093(7) Uiso 1 d . . .
H47B H 0.3420(10) 0.445(3) 0.9147(9) 0.069(6) Uiso 1 d . . .
H47C H 0.3868(9) 0.281(3) 0.8829(9) 0.061(5) Uiso 1 d . . .
H48A H 0.4677(10) 0.693(3) 0.9593(10) 0.078(6) Uiso 1 d . . .
H48B H 0.3889(9) 0.778(3) 0.9275(9) 0.062(5) Uiso 1 d . . .
H48C H 0.4585(10) 0.841(3) 0.8930(10) 0.078(6) Uiso 1 d . . .
H49 H 0.4098(9) 0.329(3) 0.6330(8) 0.059(5) Uiso 1 d . . .
H50A H 0.3283(8) 0.640(2) 0.5437(8) 0.053 Uiso 1 d . . .
H50B H 0.3925(8) 0.475(2) 0.5230(8) 0.052 Uiso 1 d . . .
H50C H 0.4214(8) 0.624(3) 0.5850(8) 0.053 Uiso 1 d . . .
H51A H 0.2685(11) 0.345(3) 0.5702(10) 0.091(7) Uiso 1 d . . .
H51B H 0.3175(12) 0.184(4) 0.5482(12) 0.108(8) Uiso 1 d . . .
H51C H 0.3010(12) 0.151(4) 0.6354(12) 0.105(8) Uiso 1 d . . .

loop_
_atom_site_aniso_label
_atom_site_aniso_U_11
_atom_site_aniso_U_22
_atom_site_aniso_U_33
_atom_site_aniso_U_23
_atom_site_aniso_U_13
_atom_site_aniso_U_12
Cl1 0.02684(14) 0.02140(13) 0.0754(2) 0.00312(15) 0.01397(15) -0.00202(13)
N1 0.0178(4) 0.0222(5) 0.0377(5) 0.0004(4) 0.0087(4) 0.0003(4)
N4 0.0204(5) 0.0196(5) 0.0414(5) 0.0033(4) 0.0068(4) 0.0023(4)
B1 0.0209(6) 0.0234(6) 0.0356(7) 0.0021(6) 0.0086(6) -0.0002(6)
C2 0.0248(6) 0.0208(6) 0.0491(7) 0.0016(5) 0.0101(5) -0.0033(5)
C3 0.0239(6) 0.0236(6) 0.0505(7) 0.0030(6) 0.0093(6) -0.0036(5)
C10 0.0189(5) 0.0175(5) 0.0355(6) 0.0019(5) 0.0076(5) 0.0006(5)
C11 0.0285(6) 0.0231(6) 0.0344(6) -0.0007(5) 0.0080(5) -0.0021(5)
C12 0.0352(6) 0.0271(6) 0.0483(7) -0.0061(6) 0.0188(6) 0.0011(6)
C13 0.0244(6) 0.0306(6) 0.0568(8) 0.0044(6) 0.0114(6) 0.0057(6)
C14 0.0276(6) 0.0337(7) 0.0433(7) 0.0088(6) 0.0004(6) 0.0036(6)
C15 0.0272(6) 0.0266(6) 0.0317(6) 0.0036(5) 0.0068(5) -0.0008(5)
C16 0.0383(7) 0.0498(8) 0.0328(6) 0.0031(6) 0.0085(6) 0.0031(7)
C17 0.0790(11) 0.0546(10) 0.0395(8) -0.0078(7) 0.0196(8) -0.0118(9)
C18 0.0801(11) 0.0655(11) 0.0431(8) 0.0137(8) 0.0231(8) -0.0067(10)
C19 0.0364(7) 0.0421(8) 0.0346(7) -0.0048(6) 0.0047(6) -0.0038(6)
C20 0.0823(13) 0.0690(11) 0.0504(9) -0.0253(9) -0.0056(9) -0.0036(11)
C21 0.0968(14) 0.0657(11) 0.0450(9) 0.0177(9) -0.0182(9) -0.0231(11)
C40 0.0179(5) 0.0223(5) 0.0359(6) 0.0042(5) 0.0076(5) 0.0004(5)
C41 0.0224(5) 0.0344(7) 0.0357(6) 0.0041(6) 0.0077(5) 0.0011(5)
C42 0.0285(6) 0.0384(7) 0.0409(7) 0.0107(6) 0.0028(6) 0.0053(6)
C43 0.0238(6) 0.0243(6) 0.0587(8) 0.0059(6) 0.0104(6) 0.0048(5)
C44 0.0281(6) 0.0258(6) 0.0464(7) -0.0059(6) 0.0139(5) -0.0020(5)
C45 0.0201(5) 0.0270(6) 0.0351(6) -0.0004(5) 0.0072(5) -0.0059(5)
C46 0.0296(6) 0.0506(8) 0.0356(7) -0.0005(6) 0.0061(6) -0.0008(7)
C47 0.0734(11) 0.0637(10) 0.0423(8) 0.0165(8) -0.0052(8) -0.0154(10)
C48 0.0611(10) 0.0672(11) 0.0413(8) -0.0099(8) 0.0082(8) -0.0205(9)
C49 0.0401(7) 0.0576(9) 0.0341(7) -0.0029(7) 0.0099(6) 0.0072(7)
C50 0.1084(14) 0.0899(15) 0.0561(9) 0.0024(10) 0.0465(9) -0.0039(13)
C51 0.0628(10) 0.0864(13) 0.0537(9) -0.0283(9) 0.0148(8) -0.0087(10)

loop_
_atom_type_symbol
_atom_type_description
_atom_type_scat_dispersion_real
_atom_type_scat_dispersion_imag
_atom_type_scat_source
C C 0.0033 0.0016 'International Tables Vol C Tables 4.2.6.8 and 6.1.1.4'
H H 0 0 'International Tables Vol C Tables 4.2.6.8 and 6.1.1.4'
B B 0.0013 0.0007 'International Tables Vol C Tables 4.2.6.8 and 6.1.1.4'
N N 0.0061 0.0033 'International Tables Vol C Tables 4.2.6.8 and 6.1.1.4'
Cl Cl 0.1484 0.1585 'International Tables Vol C Tables 4.2.6.8 and 6.1.1.4'

loop_
_geom_angle_atom_site_label_1
_geom_angle_atom_site_label_2
_geom_angle_atom_site_label_3
_geom_angle
_geom_angle_site_symmetry_1
_geom_angle_site_symmetry_3
_geom_angle_publ_flag
C2 N1 B1 107.62(10) . . ?
C2 N1 C10 122.48(10) . . ?
B1 N1 C10 129.88(10) . . ?
C3 N4 B1 106.98(10) . . ?
C3 N4 C40 120.62(10) . . ?
B1 N4 C40 132.09(10) . . ?
N1 B1 N4 106.60(11) . . ?
N1 B1 Cl1 127.06(10) . . ?
N4 B1 Cl1 126.33(10) . . ?
C3 C2 N1 109.02(11) . . ?
C3 C2 H2 128.6(7) . . ?
N1 C2 H2 122.4(7) . . ?
C2 C3 N4 109.78(11) . . ?
C2 C3 H3 130.9(10) . . ?
N4 C3 H3 119.2(10) . . ?
C11 C10 C15 122.43(11) . . ?
C11 C10 N1 118.80(10) . . ?
C15 C10 N1 118.77(11) . . ?
C12 C11 C10 117.12(11) . . ?
C12 C11 C19 120.99(12) . . ?
C10 C11 C19 121.88(11) . . ?
C13 C12 C11 121.61(13) . . ?
C13 C12 H12 117.7(9) . . ?
C11 C12 H12 120.7(9) . . ?
C14 C13 C12 120.05(12) . . ?
C14 C13 H13 120.3(9) . . ?
C12 C13 H13 119.6(9) . . ?
C13 C14 C15 121.51(12) . . ?
C13 C14 H14 122.2(10) . . ?
C15 C14 H14 116.3(10) . . ?
C14 C15 C10 117.26(12) . . ?
C14 C15 C16 120.51(11) . . ?
C10 C15 C16 122.23(11) . . ?
C15 C16 C18 111.68(13) . . ?
C15 C16 C17 111.03(13) . . ?
C18 C16 C17 110.92(12) . . ?
C15 C16 H16 111.2(9) . . ?
C18 C16 H16 105.5(9) . . ?
C17 C16 H16 106.3(9) . . ?
C16 C17 H17A 105.4(12) . . ?
C16 C17 H17B 115.9(13) . . ?
H17A C17 H17B 110.1(16) . . ?
C16 C17 H17C 112.8(10) . . ?
H17A C17 H17C 110.8(17) . . ?
H17B C17 H17C 101.9(17) . . ?
C16 C18 H18A 111.2(10) . . ?
C16 C18 H18B 110.6(11) . . ?
H18A C18 H18B 111.0(14) . . ?
C16 C18 H18C 108.2(10) . . ?
H18A C18 H18C 103.9(14) . . ?
H18B C18 H18C 111.8(15) . . ?
C21 C19 C20 111.54(14) . . ?
C21 C19 C11 109.89(12) . . ?
C20 C19 C11 112.69(13) . . ?
C21 C19 H19 110.0(8) . . ?
C20 C19 H19 104.7(8) . . ?
C11 C19 H19 107.8(8) . . ?
C19 C20 H20A 109.0(14) . . ?
C19 C20 H20B 108.8(17) . . ?
H20A C20 H20B 106(2) . . ?
C19 C20 H20C 105.1(14) . . ?
H20A C20 H20C 112.4(19) . . ?
H20B C20 H20C 115(2) . . ?
C19 C21 H21A 110.7(13) . . ?
C19 C21 H21B 96.1(12) . . ?
H21A C21 H21B 102.8(16) . . ?
C19 C21 H21C 104.6(10) . . ?
H21A C21 H21C 113.8(16) . . ?
H21B C21 H21C 127.1(15) . . ?
C45 C40 C41 122.00(11) . . ?
C45 C40 N4 119.98(10) . . ?
C41 C40 N4 118.00(11) . . ?
C42 C41 C40 117.55(12) . . ?
C42 C41 C49 120.82(11) . . ?
C40 C41 C49 121.63(11) . . ?
C43 C42 C41 121.08(12) . . ?
C43 C42 H42 122.0(9) . . ?
C41 C42 H42 116.9(9) . . ?
C42 C43 C44 120.37(12) . . ?
C42 C43 H43 120.9(9) . . ?
C44 C43 H43 118.7(9) . . ?
C43 C44 C45 121.35(13) . . ?
C43 C44 H44 116.7(8) . . ?
C45 C44 H44 121.9(8) . . ?
C44 C45 C40 117.57(11) . . ?
C44 C45 C46 121.02(12) . . ?
C40 C45 C46 121.37(11) . . ?
C45 C46 C47 110.46(12) . . ?
C45 C46 C48 112.67(13) . . ?
C47 C46 C48 110.25(13) . . ?
C45 C46 H46 109.9(9) . . ?
C47 C46 H46 109.1(10) . . ?
C48 C46 H46 104.2(10) . . ?
C46 C47 H47A 109.7(13) . . ?
C46 C47 H47B 108.5(12) . . ?
H47A C47 H47B 107.6(17) . . ?
C46 C47 H47C 104.4(12) . . ?
H47A C47 H47C 107.1(17) . . ?
H47B C47 H47C 119.3(16) . . ?
C46 C48 H48A 106.7(12) . . ?
C46 C48 H48B 108.5(10) . . ?
H48A C48 H48B 106.6(15) . . ?
C46 C48 H48C 114.3(12) . . ?
H48A C48 H48C 109.7(16) . . ?
H48B C48 H48C 110.7(16) . . ?
C50 C49 C41 111.32(15) . . ?
C50 C49 C51 111.11(14) . . ?
C41 C49 C51 111.83(13) . . ?
C50 C49 H49 109.5(10) . . ?
C41 C49 H49 106.6(10) . . ?
C51 C49 H49 106.2(10) . . ?
C49 C50 H50A 107.8(9) . . ?
C49 C50 H50B 109.7(10) . . ?
H50A C50 H50B 109.0(12) . . ?
C49 C50 H50C 103.8(10) . . ?
H50A C50 H50C 116.5(13) . . ?
H50B C50 H50C 109.8(14) . . ?
C49 C51 H51A 104.7(13) . . ?
C49 C51 H51B 114.7(14) . . ?
H51A C51 H51B 105.2(18) . . ?
C49 C51 H51C 107.5(10) . . ?
H51A C51 H51C 116.3(17) . . ?
H51B C51 H51C 108.7(18) . . ?

loop_
_geom_bond_atom_site_label_1
_geom_bond_atom_site_label_2
_geom_bond_distance
_geom_bond_site_symmetry_2
_geom_bond_publ_flag
Cl1 B1 1.7565(14) . ?
N1 C2 1.4037(16) . ?
N1 B1 1.4159(17) . ?
N1 C10 1.4479(15) . ?
N4 C3 1.4052(16) . ?
N4 B1 1.4199(17) . ?
N4 C40 1.4320(15) . ?
C2 C3 1.3408(18) . ?
C2 H2 1.009(14) . ?
C3 H3 0.952(15) . ?
C10 C11 1.3972(18) . ?
C10 C15 1.3992(16) . ?
C11 C12 1.3908(18) . ?
C11 C19 1.5240(17) . ?
C12 C13 1.3728(19) . ?
C12 H12 0.913(15) . ?
C13 C14 1.367(2) . ?
C13 H13 0.927(14) . ?
C14 C15 1.3918(19) . ?
C14 H14 0.935(14) . ?
C15 C16 1.516(2) . ?
C16 C18 1.522(2) . ?
C16 C17 1.527(2) . ?
C16 H16 0.967(14) . ?
C17 H17A 0.98(2) . ?
C17 H17B 0.97(2) . ?
C17 H17C 1.002(19) . ?
C18 H18A 1.016(17) . ?
C18 H18B 0.974(18) . ?
C18 H18C 1.004(18) . ?
C19 C21 1.516(3) . ?
C19 C20 1.521(2) . ?
C19 H19 0.953(14) . ?
C20 H20A 0.93(2) . ?
C20 H20B 1.06(3) . ?
C20 H20C 1.02(3) . ?
C21 H21A 1.010(19) . ?
C21 H21B 0.941(19) . ?
C21 H21C 1.035(18) . ?
C40 C45 1.3976(18) . ?
C40 C41 1.4114(17) . ?
C41 C42 1.3927(19) . ?
C41 C49 1.519(2) . ?
C42 C43 1.375(2) . ?
C42 H42 0.944(13) . ?
C43 C44 1.3776(19) . ?
C43 H43 0.906(15) . ?
C44 C45 1.3920(18) . ?
C44 H44 0.946(14) . ?
C45 C46 1.5199(17) . ?
C46 C47 1.524(2) . ?
C46 C48 1.529(2) . ?
C46 H46 0.885(15) . ?
C47 H47A 0.99(2) . ?
C47 H47B 0.947(19) . ?
C47 H47C 0.933(18) . ?
C48 H48A 1.013(18) . ?
C48 H48B 1.038(18) . ?
C48 H48C 1.01(2) . ?
C49 C50 1.519(3) . ?
C49 C51 1.530(3) . ?
C49 H49 0.995(17) . ?
C50 H50A 1.181(16) . ?
C50 H50B 1.006(17) . ?
C50 H50C 0.977(16) . ?
C51 H51A 0.96(2) . ?
C51 H51B 1.02(2) . ?
C51 H51C 1.25(2) . ?

loop_
_geom_torsion_atom_site_label_1
_geom_torsion_atom_site_label_2
_geom_torsion_atom_site_label_3
_geom_torsion_atom_site_label_4
_geom_torsion
_geom_torsion_site_symmetry_1
_geom_torsion_site_symmetry_2
_geom_torsion_site_symmetry_3
_geom_torsion_site_symmetry_4
_geom_torsion_publ_flag
C2 N1 B1 N4 -0.69(14) . . . . ?
C10 N1 B1 N4 -178.74(11) . . . . ?
C2 N1 B1 Cl1 -179.86(11) . . . . ?
C10 N1 B1 Cl1 2.1(2) . . . . ?
C3 N4 B1 N1 0.58(14) . . . . ?
C40 N4 B1 N1 -172.82(12) . . . . ?
C3 N4 B1 Cl1 179.77(11) . . . . ?
C40 N4 B1 Cl1 6.4(2) . . . . ?
B1 N1 C2 C3 0.54(15) . . . . ?
C10 N1 C2 C3 178.76(11) . . . . ?
N1 C2 C3 N4 -0.17(16) . . . . ?
B1 N4 C3 C2 -0.27(15) . . . . ?
C40 N4 C3 C2 174.05(12) . . . . ?
C2 N1 C10 C11 85.20(15) . . . . ?
B1 N1 C10 C11 -97.00(15) . . . . ?
C2 N1 C10 C15 -94.12(14) . . . . ?
B1 N1 C10 C15 83.68(17) . . . . ?
C15 C10 C11 C12 -1.21(18) . . . . ?
N1 C10 C11 C12 179.50(11) . . . . ?
C15 C10 C11 C19 -179.99(12) . . . . ?
N1 C10 C11 C19 0.72(18) . . . . ?
C10 C11 C12 C13 -0.2(2) . . . . ?
C19 C11 C12 C13 178.60(13) . . . . ?
C11 C12 C13 C14 1.0(2) . . . . ?
C12 C13 C14 C15 -0.4(2) . . . . ?
C13 C14 C15 C10 -0.9(2) . . . . ?
C13 C14 C15 C16 179.43(13) . . . . ?
C11 C10 C15 C14 1.74(19) . . . . ?
N1 C10 C15 C14 -178.97(11) . . . . ?
C11 C10 C15 C16 -178.59(12) . . . . ?
N1 C10 C15 C16 0.70(18) . . . . ?
C14 C15 C16 C18 -54.19(18) . . . . ?
C10 C15 C16 C18 126.15(14) . . . . ?
C14 C15 C16 C17 70.18(17) . . . . ?
C10 C15 C16 C17 -109.48(15) . . . . ?
C12 C11 C19 C21 -83.53(17) . . . . ?
C10 C11 C19 C21 95.21(17) . . . . ?
C12 C11 C19 C20 41.53(19) . . . . ?
C10 C11 C19 C20 -139.74(15) . . . . ?
C3 N4 C40 C45 101.43(14) . . . . ?
B1 N4 C40 C45 -85.90(17) . . . . ?
C3 N4 C40 C41 -76.97(16) . . . . ?
B1 N4 C40 C41 95.70(16) . . . . ?
C45 C40 C41 C42 -3.41(19) . . . . ?
N4 C40 C41 C42 174.96(12) . . . . ?
C45 C40 C41 C49 176.55(13) . . . . ?
N4 C40 C41 C49 -5.08(18) . . . . ?
C40 C41 C42 C43 1.4(2) . . . . ?
C49 C41 C42 C43 -178.52(13) . . . . ?
C41 C42 C43 C44 1.2(2) . . . . ?
C42 C43 C44 C45 -2.0(2) . . . . ?
C43 C44 C45 C40 0.13(19) . . . . ?
C43 C44 C45 C46 -177.61(13) . . . . ?
C41 C40 C45 C44 2.63(18) . . . . ?
N4 C40 C45 C44 -175.70(11) . . . . ?
C41 C40 C45 C46 -179.64(12) . . . . ?
N4 C40 C45 C46 2.02(18) . . . . ?
C44 C45 C46 C47 86.92(17) . . . . ?
C40 C45 C46 C47 -90.73(16) . . . . ?
C44 C45 C46 C48 -36.87(18) . . . . ?
C40 C45 C46 C48 145.48(13) . . . . ?
C42 C41 C49 C50 54.93(19) . . . . ?
C40 C41 C49 C50 -125.03(15) . . . . ?
C42 C41 C49 C51 -70.01(19) . . . . ?
C40 C41 C49 C51 110.03(15) . . . . ?

loop_
_cod_related_entry_id
_cod_related_entry_database
_cod_related_entry_code
1 ChemSpider 21119897
